data_4070618
loop_
_publ_author_name
'Kermagoret, Anthony'
'Braunstein, Pierre'

_publ_section_title
;
 Mono- and Dinuclear Nickel Complexes with Phosphino-, Phosphinito-, and
 Phosphonitopyridine Ligands: Synthesis, Structures, and Catalytic
 Oligomerization of Ethylene
;
_journal_issue 1
_journal_name_full Organometallics
_journal_page_first 88
_journal_paper_doi 10.1021/om7008759
_journal_volume 27
_journal_year 2008
_chemical_formula_moiety 'C38 H36 Cl4 N2 Ni2 P2'
_chemical_formula_sum 'C38 H36 Cl4 N2 Ni2 P2'
_chemical_formula_weight 841.85
_chemical_name_systematic
; 
 ? 
;
_space_group_IT_number 15
_symmetry_cell_setting monoclinic
_symmetry_space_group_name_Hall '-C 2yc'
_symmetry_space_group_name_H-M 'C 1 2/c 1'
_atom_sites_solution_hydrogens geom
_atom_sites_solution_primary direct
_atom_sites_solution_secondary difmap
_audit_creation_method SHELXL-97
_cell_angle_alpha 90.00
_cell_angle_beta 103.9130(16)
_cell_angle_gamma 90.00
_cell_formula_units_Z 4
_cell_length_a 20.4250(8)
_cell_length_b 15.5080(7)
_cell_length_c 11.9040(6)
_cell_measurement_reflns_used 4495
_cell_measurement_temperature 173(2)
_cell_measurement_theta_max 30.034
_cell_measurement_theta_min 0.998
_cell_volume 3660.0(3)
_computing_cell_refinement 'Denzo (Nonius B.V., 1998)'
_computing_data_collection 'Collect (Nonius B.V., 1998)'
_computing_data_reduction 'Denzo (Nonius B.V., 1998)'
_computing_molecular_graphics 'PLATON 98 (Spek, 1998)'
_computing_publication_material 'SHELXL-97 (Sheldrick, 1997)'
_computing_structure_refinement 'SHELXL-97 (Sheldrick, 1997)'
_computing_structure_solution 'SHELXS-97 (Sheldrick, 1997)'
_diffrn_ambient_temperature 173(2)
_diffrn_measured_fraction_theta_full 0.996
_diffrn_measured_fraction_theta_max 0.996
_diffrn_measurement_device_type KappaCCD
_diffrn_measurement_method '\p scans'
_diffrn_radiation_monochromator graphite
_diffrn_radiation_source 'fine-focus sealed tube'
_diffrn_radiation_type MoK\a
_diffrn_radiation_wavelength 0.71073
_diffrn_reflns_av_R_equivalents 0.0777
_diffrn_reflns_av_sigmaI/netI 0.1222
_diffrn_reflns_limit_h_max 28
_diffrn_reflns_limit_h_min -28
_diffrn_reflns_limit_k_max 21
_diffrn_reflns_limit_k_min -19
_diffrn_reflns_limit_l_max 16
_diffrn_reflns_limit_l_min -16
_diffrn_reflns_number 9382
_diffrn_reflns_theta_full 30.04
_diffrn_reflns_theta_max 30.04
_diffrn_reflns_theta_min 2.24
_exptl_absorpt_coefficient_mu 1.439
_exptl_absorpt_correction_type none
_exptl_crystal_colour 'dark red'
_exptl_crystal_density_diffrn 1.528
_exptl_crystal_density_method 'not measured'
_exptl_crystal_description prism
_exptl_crystal_F_000 1728
_exptl_crystal_size_max 0.12
_exptl_crystal_size_mid 0.03
_exptl_crystal_size_min 0.02
_refine_diff_density_max 0.597
_refine_diff_density_min -0.587
_refine_diff_density_rms 0.099
_refine_ls_extinction_method none
_refine_ls_goodness_of_fit_ref 1.209
_refine_ls_hydrogen_treatment constr
_refine_ls_matrix_type full
_refine_ls_number_parameters 218
_refine_ls_number_reflns 5331
_refine_ls_number_restraints 0
_refine_ls_restrained_S_all 1.209
_refine_ls_R_factor_all 0.1480
_refine_ls_R_factor_gt 0.0963
_refine_ls_shift/su_max 0.001
_refine_ls_shift/su_mean 0.000
_refine_ls_structure_factor_coef Fsqd
_refine_ls_weighting_details 'calc w=1/[\s^2^(Fo^2^)+(0.0000P)^2^+7.8700P] where P=(Fo^2^+2Fc^2^)/3'
_refine_ls_weighting_scheme calc
_refine_ls_wR_factor_gt 0.1061
_refine_ls_wR_factor_ref 0.1158
_reflns_number_gt 3826
_reflns_number_total 5331
_reflns_threshold_expression >2sigma(I)
_cod_data_source_file om7008759-file001.cif
_cod_data_source_block shelxl
_cod_original_sg_symbol_H-M 'C 2/c'
_cod_database_code 4070618

loop_
_symmetry_equiv_pos_as_xyz
'x, y, z'
'-x, y, -z+1/2'
'x+1/2, y+1/2, z'
'-x+1/2, y+1/2, -z+1/2'
'-x, -y, -z'
'x, -y, z-1/2'
'-x+1/2, -y+1/2, -z'
'x+1/2, -y+1/2, z-1/2'

loop_
_atom_site_label
_atom_site_type_symbol
_atom_site_fract_x
_atom_site_fract_y
_atom_site_fract_z
_atom_site_U_iso_or_equiv
_atom_site_adp_type
_atom_site_occupancy
_atom_site_symmetry_multiplicity
_atom_site_calc_flag
_atom_site_refinement_flags
Ni Ni 0.08304(2) 0.27043(3) 0.73066(4) 0.01916(13) Uani 1 1 d .
Cl1 Cl 0.16735(5) 0.17053(6) 0.78527(10) 0.0346(3) Uani 1 1 d .
Cl2 Cl 0.0000 0.37740(8) 0.7500 0.0241(3) Uani 1 2 d S
Cl3 Cl 0.0000 0.17036(8) 0.7500 0.0244(3) Uani 1 2 d S
P P 0.06128(4) 0.27984(6) 0.53183(8) 0.0203(2) Uani 1 1 d .
N N 0.15622(14) 0.36481(19) 0.7645(3) 0.0229(7) Uani 1 1 d .
C1 C 0.16579(19) 0.4003(2) 0.8697(4) 0.0311(9) Uani 1 1 d .
H1 H 0.1344 0.3874 0.9146 0.037 Uiso 1 1 calc .
C2 C 0.2189(2) 0.4549(3) 0.9164(4) 0.0404(11) Uani 1 1 d .
H2 H 0.2252 0.4765 0.9930 0.049 Uiso 1 1 calc .
C3 C 0.2622(2) 0.4771(3) 0.8492(4) 0.0446(12) Uani 1 1 d .
H3 H 0.2984 0.5159 0.8775 0.054 Uiso 1 1 calc .
C4 C 0.25238(19) 0.4423(3) 0.7401(4) 0.0354(10) Uani 1 1 d .
H4 H 0.2815 0.4581 0.6922 0.043 Uiso 1 1 calc .
C5 C 0.20040(17) 0.3845(2) 0.6996(3) 0.0248(8) Uani 1 1 d .
C6 C 0.19118(18) 0.3429(2) 0.5831(3) 0.0285(9) Uani 1 1 d .
H6A H 0.1982 0.2800 0.5937 0.034 Uiso 1 1 calc .
H6B H 0.2260 0.3652 0.5455 0.034 Uiso 1 1 calc .
C7 C 0.12092(18) 0.3591(2) 0.5025(3) 0.0263(9) Uani 1 1 d .
H7A H 0.1236 0.3545 0.4207 0.032 Uiso 1 1 calc .
H7B H 0.1054 0.4179 0.5153 0.032 Uiso 1 1 calc .
C8 C -0.02238(17) 0.3142(2) 0.4528(3) 0.0224(8) Uani 1 1 d .
C9 C -0.03451(19) 0.3905(2) 0.3882(3) 0.0282(9) Uani 1 1 d .
H9 H 0.0017 0.4281 0.3853 0.034 Uiso 1 1 calc .
C10 C -0.0999(2) 0.4108(3) 0.3284(3) 0.0337(10) Uani 1 1 d .
H10 H -0.1081 0.4623 0.2839 0.040 Uiso 1 1 calc .
C11 C -0.15265(19) 0.3572(3) 0.3331(4) 0.0352(10) Uani 1 1 d .
H11 H -0.1971 0.3716 0.2914 0.042 Uiso 1 1 calc .
C12 C -0.14161(18) 0.2824(3) 0.3980(3) 0.0313(9) Uani 1 1 d .
H12 H -0.1783 0.2458 0.4015 0.038 Uiso 1 1 calc .
C13 C -0.07668(19) 0.2611(2) 0.4579(3) 0.0272(9) Uani 1 1 d .
H13 H -0.0691 0.2097 0.5027 0.033 Uiso 1 1 calc .
C14 C 0.07423(16) 0.1832(2) 0.4535(3) 0.0202(8) Uani 1 1 d .
C15 C 0.08170(19) 0.1871(2) 0.3403(3) 0.0301(9) Uani 1 1 d .
H15 H 0.0830 0.2416 0.3044 0.036 Uiso 1 1 calc .
C16 C 0.0872(2) 0.1127(3) 0.2798(4) 0.0347(10) Uani 1 1 d .
H16 H 0.0927 0.1162 0.2030 0.042 Uiso 1 1 calc .
C17 C 0.08479(18) 0.0330(2) 0.3303(4) 0.0289(9) Uani 1 1 d .
H17 H 0.0887 -0.0181 0.2884 0.035 Uiso 1 1 calc .
C18 C 0.07665(19) 0.0279(2) 0.4418(4) 0.0320(10) Uani 1 1 d .
H18 H 0.0743 -0.0269 0.4764 0.038 Uiso 1 1 calc .
C19 C 0.07182(18) 0.1028(2) 0.5037(3) 0.0267(9) Uani 1 1 d .
H19 H 0.0668 0.0989 0.5808 0.032 Uiso 1 1 calc .

loop_
_atom_site_aniso_label
_atom_site_aniso_U_11
_atom_site_aniso_U_22
_atom_site_aniso_U_33
_atom_site_aniso_U_23
_atom_site_aniso_U_13
_atom_site_aniso_U_12
Ni 0.0191(2) 0.0172(2) 0.0216(3) 0.0005(2) 0.00577(18) -0.0012(2)
Cl1 0.0222(5) 0.0250(5) 0.0542(7) 0.0067(5) 0.0042(4) 0.0024(4)
Cl2 0.0261(6) 0.0173(6) 0.0316(8) 0.000 0.0123(5) 0.000
Cl3 0.0236(6) 0.0162(6) 0.0365(8) 0.000 0.0130(5) 0.000
P 0.0215(5) 0.0176(5) 0.0225(5) 0.0005(4) 0.0064(4) 0.0007(4)
N 0.0241(16) 0.0191(16) 0.0240(18) 0.0018(13) 0.0028(13) -0.0010(13)
C1 0.035(2) 0.025(2) 0.032(2) 0.0020(18) 0.0057(18) -0.0037(18)
C2 0.045(3) 0.036(3) 0.031(3) -0.005(2) -0.009(2) -0.007(2)
C3 0.029(2) 0.041(3) 0.054(3) 0.005(2) -0.011(2) -0.013(2)
C4 0.022(2) 0.034(2) 0.047(3) 0.014(2) 0.0026(19) -0.0036(18)
C5 0.0180(18) 0.023(2) 0.033(2) 0.0073(17) 0.0037(16) 0.0029(16)
C6 0.0233(19) 0.028(2) 0.038(2) 0.0059(18) 0.0152(17) -0.0001(17)
C7 0.030(2) 0.026(2) 0.024(2) 0.0004(17) 0.0093(16) -0.0049(17)
C8 0.0263(19) 0.025(2) 0.0162(19) -0.0042(15) 0.0059(15) 0.0060(16)
C9 0.028(2) 0.026(2) 0.030(2) 0.0006(17) 0.0055(17) 0.0027(17)
C10 0.040(2) 0.031(2) 0.029(2) 0.0045(18) 0.0056(19) 0.0125(19)
C11 0.028(2) 0.042(3) 0.033(2) -0.005(2) 0.0031(17) 0.012(2)
C12 0.0247(19) 0.038(2) 0.031(2) -0.0063(19) 0.0055(17) -0.0024(18)
C13 0.032(2) 0.022(2) 0.029(2) -0.0031(17) 0.0085(16) 0.0001(17)
C14 0.0164(17) 0.0194(19) 0.025(2) -0.0008(15) 0.0047(14) 0.0043(14)
C15 0.038(2) 0.022(2) 0.033(2) 0.0034(18) 0.0130(18) 0.0044(18)
C16 0.044(2) 0.033(2) 0.031(2) -0.0054(19) 0.0182(19) 0.003(2)
C17 0.025(2) 0.023(2) 0.039(3) -0.0081(18) 0.0084(17) 0.0015(16)
C18 0.035(2) 0.018(2) 0.043(3) -0.0023(18) 0.0084(19) 0.0000(17)
C19 0.031(2) 0.025(2) 0.025(2) 0.0019(17) 0.0085(17) 0.0003(17)

loop_
_atom_type_symbol
_atom_type_description
_atom_type_scat_dispersion_real
_atom_type_scat_dispersion_imag
_atom_type_scat_source
C C 0.0033 0.0016 'International Tables Vol C Tables 4.2.6.8 and 6.1.1.4'
H H 0.0000 0.0000 'International Tables Vol C Tables 4.2.6.8 and 6.1.1.4'
Cl Cl 0.1484 0.1585 'International Tables Vol C Tables 4.2.6.8 and 6.1.1.4'
P P 0.1023 0.0942 'International Tables Vol C Tables 4.2.6.8 and 6.1.1.4'
N N 0.0061 0.0033 'International Tables Vol C Tables 4.2.6.8 and 6.1.1.4'
Ni Ni 0.3393 1.1124 'International Tables Vol C Tables 4.2.6.8 and 6.1.1.4'

loop_
_geom_angle_atom_site_label_1
_geom_angle_atom_site_label_2
_geom_angle_atom_site_label_3
_geom_angle
_geom_angle_site_symmetry_1
_geom_angle_site_symmetry_3
N Ni Cl1 87.97(8) . .
N Ni P 96.18(9) . .
Cl1 Ni P 106.28(4) . .
N Ni Cl3 162.92(9) . .
Cl1 Ni Cl3 92.09(4) . .
P Ni Cl3 100.18(3) . .
N Ni Cl2 89.23(8) . .
Cl1 Ni Cl2 158.69(4) . .
P Ni Cl2 95.03(3) . .
Cl3 Ni Cl2 84.53(3) . .
Ni Cl2 Ni 93.58(5) . 2_556
Ni Cl3 Ni 97.37(5) 2_556 .
C14 P C8 102.15(16) . .
C14 P C7 105.73(16) . .
C8 P C7 106.94(17) . .
C14 P Ni 117.29(12) . .
C8 P Ni 118.29(12) . .
C7 P Ni 105.48(13) . .
C1 N C5 118.2(3) . .
C1 N Ni 114.3(2) . .
C5 N Ni 126.8(3) . .
N C1 C2 123.5(4) . .
N C1 H1 118.2 . .
C2 C1 H1 118.2 . .
C3 C2 C1 118.1(4) . .
C3 C2 H2 120.9 . .
C1 C2 H2 120.9 . .
C2 C3 C4 119.0(4) . .
C2 C3 H3 120.5 . .
C4 C3 H3 120.5 . .
C3 C4 C5 120.5(4) . .
C3 C4 H4 119.7 . .
C5 C4 H4 119.7 . .
N C5 C4 120.5(4) . .
N C5 C6 118.5(3) . .
C4 C5 C6 121.0(3) . .
C5 C6 C7 113.4(3) . .
C5 C6 H6A 108.9 . .
C7 C6 H6A 108.9 . .
C5 C6 H6B 108.9 . .
C7 C6 H6B 108.9 . .
H6A C6 H6B 107.7 . .
C6 C7 P 109.6(3) . .
C6 C7 H7A 109.7 . .
P C7 H7A 109.7 . .
C6 C7 H7B 109.7 . .
P C7 H7B 109.7 . .
H7A C7 H7B 108.2 . .
C13 C8 C9 119.0(3) . .
C13 C8 P 117.5(3) . .
C9 C8 P 123.4(3) . .
C10 C9 C8 119.6(4) . .
C10 C9 H9 120.2 . .
C8 C9 H9 120.2 . .
C11 C10 C9 120.5(4) . .
C11 C10 H10 119.7 . .
C9 C10 H10 119.7 . .
C10 C11 C12 120.5(4) . .
C10 C11 H11 119.8 . .
C12 C11 H11 119.8 . .
C11 C12 C13 119.7(4) . .
C11 C12 H12 120.1 . .
C13 C12 H12 120.1 . .
C12 C13 C8 120.6(4) . .
C12 C13 H13 119.7 . .
C8 C13 H13 119.7 . .
C19 C14 C15 118.6(3) . .
C19 C14 P 119.7(3) . .
C15 C14 P 121.6(3) . .
C16 C15 C14 120.6(4) . .
C16 C15 H15 119.7 . .
C14 C15 H15 119.7 . .
C15 C16 C17 120.4(4) . .
C15 C16 H16 119.8 . .
C17 C16 H16 119.8 . .
C18 C17 C16 119.8(4) . .
C18 C17 H17 120.1 . .
C16 C17 H17 120.1 . .
C17 C18 C19 120.1(4) . .
C17 C18 H18 120.0 . .
C19 C18 H18 120.0 . .
C14 C19 C18 120.5(4) . .
C14 C19 H19 119.8 . .
C18 C19 H19 119.8 . .

loop_
_geom_bond_atom_site_label_1
_geom_bond_atom_site_label_2
_geom_bond_distance
_geom_bond_site_symmetry_2
Ni N 2.061(3) .
Ni Cl1 2.2911(10) .
Ni P 2.3055(11) .
Ni Cl3 2.3508(9) .
Ni Cl2 2.4227(9) .
Cl2 Ni 2.4227(9) 2_556
Cl3 Ni 2.3508(9) 2_556
P C14 1.818(4) .
P C8 1.821(4) .
P C7 1.822(4) .
N C1 1.338(5) .
N C5 1.357(4) .
C1 C2 1.383(5) .
C1 H1 0.9500 .
C2 C3 1.372(6) .
C2 H2 0.9500 .
C3 C4 1.375(6) .
C3 H3 0.9500 .
C4 C5 1.385(5) .
C4 H4 0.9500 .
C5 C6 1.500(5) .
C6 C7 1.543(5) .
C6 H6A 0.9900 .
C6 H6B 0.9900 .
C7 H7A 0.9900 .
C7 H7B 0.9900 .
C8 C13 1.394(5) .
C8 C9 1.400(5) .
C9 C10 1.390(5) .
C9 H9 0.9500 .
C10 C11 1.373(6) .
C10 H10 0.9500 .
C11 C12 1.382(6) .
C11 H11 0.9500 .
C12 C13 1.386(5) .
C12 H12 0.9500 .
C13 H13 0.9500 .
C14 C19 1.388(5) .
C14 C15 1.394(5) .
C15 C16 1.378(5) .
C15 H15 0.9500 .
C16 C17 1.379(5) .
C16 H16 0.9500 .
C17 C18 1.379(5) .
C17 H17 0.9500 .
C18 C19 1.392(5) .
C18 H18 0.9500 .
C19 H19 0.9500 .

loop_
_geom_torsion_atom_site_label_1
_geom_torsion_atom_site_label_2
_geom_torsion_atom_site_label_3
_geom_torsion_atom_site_label_4
_geom_torsion
_geom_torsion_site_symmetry_4
N Ni Cl2 Ni -164.09(9) 2_556
Cl1 Ni Cl2 Ni -81.68(10) 2_556
P Ni Cl2 Ni 99.78(3) 2_556
Cl3 Ni Cl2 Ni 0.0 2_556
N Ni Cl3 Ni 69.0(3) 2_556
Cl1 Ni Cl3 Ni 158.91(4) 2_556
P Ni Cl3 Ni -94.14(3) 2_556
Cl2 Ni Cl3 Ni 0.0 2_556
N Ni P C14 120.50(15) .
Cl1 Ni P C14 30.82(13) .
Cl3 Ni P C14 -64.41(13) .
Cl2 Ni P C14 -149.73(12) .
N Ni P C8 -116.35(16) .
Cl1 Ni P C8 153.97(14) .
Cl3 Ni P C8 58.74(14) .
Cl2 Ni P C8 -26.59(14) .
N Ni P C7 3.15(15) .
Cl1 Ni P C7 -86.53(13) .
Cl3 Ni P C7 178.24(13) .
Cl2 Ni P C7 92.92(13) .
Cl1 Ni N C1 -96.1(3) .
P Ni N C1 157.7(2) .
Cl3 Ni N C1 -5.6(5) .
Cl2 Ni N C1 62.8(2) .
Cl1 Ni N C5 73.9(3) .
P Ni N C5 -32.3(3) .
Cl3 Ni N C5 164.4(2) .
Cl2 Ni N C5 -127.3(3) .
C5 N C1 C2 -1.1(6) .
Ni N C1 C2 169.8(3) .
N C1 C2 C3 3.3(6) .
C1 C2 C3 C4 -2.0(6) .
C2 C3 C4 C5 -1.2(6) .
C1 N C5 C4 -2.3(5) .
Ni N C5 C4 -171.9(3) .
C1 N C5 C6 178.2(3) .
Ni N C5 C6 8.6(5) .
C3 C4 C5 N 3.5(6) .
C3 C4 C5 C6 -177.1(4) .
N C5 C6 C7 56.5(4) .
C4 C5 C6 C7 -122.9(4) .
C5 C6 C7 P -84.7(3) .
C14 P C7 C6 -81.5(3) .
C8 P C7 C6 170.2(2) .
Ni P C7 C6 43.4(3) .
C14 P C8 C13 66.4(3) .
C7 P C8 C13 177.2(3) .
Ni P C8 C13 -64.1(3) .
C14 P C8 C9 -113.7(3) .
C7 P C8 C9 -2.8(4) .
Ni P C8 C9 115.9(3) .
C13 C8 C9 C10 -1.5(6) .
P C8 C9 C10 178.6(3) .
C8 C9 C10 C11 0.6(6) .
C9 C10 C11 C12 0.4(6) .
C10 C11 C12 C13 -0.6(6) .
C11 C12 C13 C8 -0.2(6) .
C9 C8 C13 C12 1.3(5) .
P C8 C13 C12 -178.8(3) .
C8 P C14 C19 -107.5(3) .
C7 P C14 C19 140.8(3) .
Ni P C14 C19 23.6(3) .
C8 P C14 C15 67.8(3) .
C7 P C14 C15 -44.0(3) .
Ni P C14 C15 -161.2(3) .
C19 C14 C15 C16 -0.6(6) .
P C14 C15 C16 -175.9(3) .
C14 C15 C16 C17 0.6(6) .
C15 C16 C17 C18 0.2(6) .
C16 C17 C18 C19 -0.9(6) .
C15 C14 C19 C18 -0.1(5) .
P C14 C19 C18 175.3(3) .
C17 C18 C19 C14 0.9(6) .
